data_4035648
loop_
_publ_author_name
'Carreras, Javier'
'Popowski, Yanay'
'Caballero, Ana'
'Amir, Elizabeth'
'P\'erez, Pedro J'

_publ_section_title
;
 Catalytic Functionalization of C-H Bonds of Azulene by Carbene/Nitrene
 Incorporation.
;
_journal_issue 18
_journal_name_full 'The Journal of organic chemistry'
_journal_page_first 11125
_journal_page_last 11132
_journal_paper_doi 10.1021/acs.joc.8b01731
_journal_volume 83
_journal_year 2018
_chemical_absolute_configuration ad
_chemical_formula_moiety 'C17 H15 N O2 S'
_chemical_formula_sum 'C17 H15 N O2 S'
_chemical_formula_weight 297.36
_space_group_crystal_system orthorhombic
_space_group_IT_number 19
_space_group_name_Hall 'P 2ac 2ab'
_space_group_name_H-M_alt 'P 21 21 21'
_atom_sites_solution_hydrogens mixed
_audit_creation_date 2018-05-30
_audit_creation_method
;
Olex2 1.2
(compiled 2018.05.18 svn.r3508 for OlexSys, GUI svn.r5497)
;
_cell_angle_alpha 90
_cell_angle_beta 90
_cell_angle_gamma 90
_cell_formula_units_Z 4
_cell_length_a 6.7378(3)
_cell_length_b 8.7192(4)
_cell_length_c 24.6946(12)
_cell_measurement_reflns_used 9873
_cell_measurement_temperature 100
_cell_measurement_theta_max 30.07
_cell_measurement_theta_min 2.48
_cell_volume 1450.76(12)
_computing_cell_refinement 'Bruker Apex3, 2017'
_computing_data_collection 'Bruker Apex3, 2017'
_computing_data_reduction 'SAINT v8.38A (Bruker, 2017)'
_computing_molecular_graphics 'Olex2 (Dolomanov et al., 2009)'
_computing_publication_material 'Olex2 (Dolomanov et al., 2009)'
_computing_structure_refinement 'XL (Sheldrick, 2014)'
_computing_structure_solution 'XT (Sheldrick, 2015)'
_diffrn_ambient_temperature 100.00
_diffrn_measured_fraction_theta_full 0.999
_diffrn_measured_fraction_theta_max 0.998
_diffrn_measurement_device 'Bruker D8 Quest'
_diffrn_measurement_device_type 'Bruker D8 Quest'
_diffrn_measurement_method '\f and \w scans'
_diffrn_radiation_monochromator multilayer
_diffrn_radiation_probe x-ray
_diffrn_radiation_type MoK\a
_diffrn_radiation_wavelength 0.71073
_diffrn_reflns_av_R_equivalents 0.0354
_diffrn_reflns_av_unetI/netI 0.0263
_diffrn_reflns_Laue_measured_fraction_full 0.999
_diffrn_reflns_Laue_measured_fraction_max 0.998
_diffrn_reflns_limit_h_max 9
_diffrn_reflns_limit_h_min -9
_diffrn_reflns_limit_k_max 10
_diffrn_reflns_limit_k_min -12
_diffrn_reflns_limit_l_max 34
_diffrn_reflns_limit_l_min -34
_diffrn_reflns_number 19876
_diffrn_reflns_point_group_measured_fraction_full 0.999
_diffrn_reflns_point_group_measured_fraction_max 0.997
_diffrn_reflns_theta_full 25.242
_diffrn_reflns_theta_max 30.076
_diffrn_reflns_theta_min 2.477
_diffrn_source 'microfocus sealed x-ray tube'
_diffrn_source_type 'Incoatec I/mS high brilliance'
_diffrn_standards_number 0
_exptl_absorpt_coefficient_mu 0.226
_exptl_absorpt_correction_T_max 0.7460
_exptl_absorpt_correction_T_min 0.5907
_exptl_absorpt_correction_type multi-scan
_exptl_absorpt_process_details
;
SADABS-2016/2 (Bruker,2016/2) was used for absorption correction.
wR2(int) was 0.1232 before and 0.0581 after correction. 
The Ratio of minimum to maximum transmission is 0.7918. 
The \l/2 correction factor is Not present
;
_exptl_crystal_colour 'dark blue'
_exptl_crystal_colour_modifier dark
_exptl_crystal_colour_primary blue
_exptl_crystal_density_diffrn 1.361
_exptl_crystal_description needle
_exptl_crystal_F_000 624
_exptl_crystal_recrystallization_method 'Crystallised from a mixture of dichloromethane, chloroform and hexane at r.t.'
_exptl_crystal_size_max 0.43
_exptl_crystal_size_mid 0.24
_exptl_crystal_size_min 0.11
_refine_diff_density_max 0.257
_refine_diff_density_min -0.380
_refine_diff_density_rms 0.051
_refine_ls_abs_structure_details
;
 Flack x determined using 1640 quotients [(I+)-(I-)]/[(I+)+(I-)]
 (Parsons, Flack and Wagner, Acta Cryst. B69 (2013) 249-259).
;
_refine_ls_abs_structure_Flack 0.017(19)
_refine_ls_extinction_method none
_refine_ls_goodness_of_fit_ref 1.065
_refine_ls_hydrogen_treatment mixed
_refine_ls_matrix_type full
_refine_ls_number_parameters 194
_refine_ls_number_reflns 4257
_refine_ls_number_restraints 0
_refine_ls_restrained_S_all 1.065
_refine_ls_R_factor_all 0.0336
_refine_ls_R_factor_gt 0.0306
_refine_ls_shift/su_max 0.000
_refine_ls_shift/su_mean 0.000
_refine_ls_structure_factor_coef Fsqd
_refine_ls_weighting_details 'w=1/[\s^2^(Fo^2^)+(0.0440P)^2^+0.3437P] where P=(Fo^2^+2Fc^2^)/3'
_refine_ls_weighting_scheme calc
_refine_ls_wR_factor_gt 0.0790
_refine_ls_wR_factor_ref 0.0808
_reflns_Friedel_coverage 0.730
_reflns_Friedel_fraction_full 0.999
_reflns_Friedel_fraction_max 0.996
_reflns_number_gt 4005
_reflns_number_total 4257
_reflns_threshold_expression 'I > 2\s(I)'
_cod_data_source_file jo8b01731_si_002.cif
_cod_data_source_block Compound_7_and_Table_3
_cod_database_code 4035648
_shelx_shelxl_version_number 2016/6
_shelx_space_group_comment
;
The symmetry employed for this shelxl refinement is uniquely defined
by the following loop, which should always be used as a source of
symmetry information in preference to the above space-group names.
They are only intended as comments.
;
_olex2_refinement_description
;
1. Fixed Uiso
 At 1.2 times of:
  All C(H) groups
 At 1.5 times of:
  All C(H,H,H) groups
2.a Aromatic/amide H refined with riding coordinates:
 C2(H2), C3(H3), C4(H4), C5(H5), C6(H6), C8(H8), C9(H9), C12(H12), C13(H13),
 C16(H16), C17(H17)
2.b Idealised Me refined as rotating group:
 C15(H15A,H15B,H15C)
;
_olex2_diffrn_ambient_temperature_device 'Oxford Cryosystems'
_olex2_exptl_crystal_mounting_method 'The crystal was mounted on a 400 micro/m MITEGEN holder in perfluoroether oil'
_olex2_submission_special_instructions 'No special instructions were received'

loop_
_space_group_symop_operation_xyz
'x, y, z'
'-x+1/2, -y, z+1/2'
'-x, y+1/2, -z+1/2'
'x+1/2, -y+1/2, -z'

loop_
_atom_site_label
_atom_site_type_symbol
_atom_site_fract_x
_atom_site_fract_y
_atom_site_fract_z
_atom_site_U_iso_or_equiv
_atom_site_adp_type
_atom_site_occupancy
_atom_site_site_symmetry_order
_atom_site_calc_flag
_atom_site_refinement_flags_posn
S1 S 0.88538(6) 0.37261(5) 0.55375(2) 0.01622(10) Uani 1 1 d .
O1 O 0.9216(2) 0.34492(16) 0.49701(5) 0.0227(3) Uani 1 1 d .
O2 O 1.05042(19) 0.39460(16) 0.58964(5) 0.0221(3) Uani 1 1 d .
N1 N 0.7598(2) 0.22230(18) 0.57444(6) 0.0171(3) Uani 1 1 d .
C1 C 0.7767(3) 0.16646(19) 0.67421(7) 0.0160(3) Uani 1 1 d .
C2 C 0.9626(3) 0.0978(2) 0.67579(7) 0.0194(3) Uani 1 1 d .
H2 H 1.032470 0.093989 0.642397 0.023 Uiso 1 1 calc R
C3 C 1.0597(3) 0.0337(2) 0.72030(8) 0.0237(4) Uani 1 1 d .
H3 H 1.185043 -0.011432 0.712781 0.028 Uiso 1 1 calc R
C4 C 0.9991(3) 0.0264(2) 0.77411(8) 0.0244(4) Uani 1 1 d .
H4 H 1.090593 -0.021201 0.798080 0.029 Uiso 1 1 calc R
C5 C 0.8247(3) 0.0782(2) 0.79811(8) 0.0241(4) Uani 1 1 d .
H5 H 0.814494 0.062048 0.836052 0.029 Uiso 1 1 calc R
C6 C 0.6634(3) 0.1503(2) 0.77400(7) 0.0217(4) Uani 1 1 d .
H6 H 0.557287 0.176109 0.797629 0.026 Uiso 1 1 calc R
C7 C 0.6365(3) 0.1899(2) 0.72004(7) 0.0186(3) Uani 1 1 d .
C8 C 0.4667(3) 0.2605(2) 0.69872(8) 0.0234(4) Uani 1 1 d .
H8 H 0.352579 0.289427 0.718875 0.028 Uiso 1 1 calc R
C9 C 0.4923(3) 0.2813(2) 0.64302(8) 0.0214(4) Uani 1 1 d .
H9 H 0.398186 0.325934 0.619092 0.026 Uiso 1 1 calc R
C10 C 0.6807(3) 0.2253(2) 0.62829(7) 0.0167(3) Uani 1 1 d .
C11 C 0.7271(3) 0.5323(2) 0.56060(7) 0.0161(3) Uani 1 1 d .
C12 C 0.5442(3) 0.5327(2) 0.53428(8) 0.0204(3) Uani 1 1 d .
H12 H 0.510346 0.452277 0.510014 0.024 Uiso 1 1 calc R
C13 C 0.4120(3) 0.6517(2) 0.54386(7) 0.0217(4) Uani 1 1 d .
H13 H 0.287414 0.652650 0.525854 0.026 Uiso 1 1 calc R
C14 C 0.4600(3) 0.7701(2) 0.57970(7) 0.0212(4) Uani 1 1 d .
C15 C 0.3093(3) 0.8908(2) 0.59385(8) 0.0277(4) Uani 1 1 d .
H15A H 0.243213 0.926212 0.560777 0.042 Uiso 1 1 calc GR
H15B H 0.375874 0.977530 0.611386 0.042 Uiso 1 1 calc GR
H15C H 0.210473 0.847410 0.618619 0.042 Uiso 1 1 calc GR
H1 H 0.675(4) 0.193(3) 0.5502(12) 0.033 Uiso 1 1 d R
C16 C 0.6469(3) 0.7704(2) 0.60376(8) 0.0229(4) Uani 1 1 d .
H16 H 0.683498 0.853085 0.626747 0.028 Uiso 1 1 calc R
C17 C 0.7803(3) 0.6522(2) 0.59477(7) 0.0201(3) Uani 1 1 d .
H17 H 0.906840 0.653117 0.611756 0.024 Uiso 1 1 calc R

loop_
_atom_site_aniso_label
_atom_site_aniso_U_11
_atom_site_aniso_U_22
_atom_site_aniso_U_33
_atom_site_aniso_U_23
_atom_site_aniso_U_13
_atom_site_aniso_U_12
S1 0.01448(17) 0.02011(18) 0.01408(17) -0.00167(15) 0.00050(14) 0.00192(15)
O1 0.0247(7) 0.0277(7) 0.0156(6) -0.0019(5) 0.0050(5) 0.0053(5)
O2 0.0144(6) 0.0280(7) 0.0238(6) -0.0024(5) -0.0031(5) 0.0005(5)
N1 0.0185(7) 0.0186(7) 0.0141(6) -0.0017(5) -0.0022(6) 0.0006(6)
C1 0.0170(7) 0.0154(7) 0.0158(7) -0.0006(6) -0.0011(6) 0.0000(6)
C2 0.0204(8) 0.0201(8) 0.0178(8) -0.0008(6) -0.0015(7) 0.0044(6)
C3 0.0229(9) 0.0242(9) 0.0238(9) 0.0013(7) -0.0042(7) 0.0068(7)
C4 0.0280(10) 0.0228(9) 0.0226(9) 0.0038(7) -0.0076(8) 0.0016(7)
C5 0.0310(10) 0.0244(8) 0.0168(8) 0.0028(7) -0.0031(7) -0.0039(7)
C6 0.0247(8) 0.0224(8) 0.0180(8) 0.0012(7) 0.0027(7) -0.0024(7)
C7 0.0187(8) 0.0191(7) 0.0182(8) 0.0004(6) 0.0016(7) -0.0006(6)
C8 0.0175(8) 0.0280(9) 0.0245(9) 0.0026(7) 0.0042(7) 0.0027(7)
C9 0.0159(8) 0.0249(9) 0.0234(9) 0.0031(7) -0.0007(7) 0.0033(7)
C10 0.0161(7) 0.0176(7) 0.0163(7) 0.0002(6) -0.0014(6) 0.0011(6)
C11 0.0160(7) 0.0177(7) 0.0146(7) -0.0002(6) 0.0022(6) 0.0005(6)
C12 0.0198(8) 0.0195(8) 0.0218(8) -0.0019(7) -0.0034(7) 0.0016(7)
C13 0.0196(8) 0.0214(8) 0.0242(8) 0.0018(6) -0.0015(7) 0.0034(7)
C14 0.0251(9) 0.0184(8) 0.0202(8) 0.0034(6) 0.0076(7) 0.0028(7)
C15 0.0337(10) 0.0237(9) 0.0257(9) 0.0033(8) 0.0083(8) 0.0096(8)
C16 0.0301(10) 0.0187(7) 0.0200(8) -0.0040(6) 0.0019(7) -0.0010(7)
C17 0.0202(8) 0.0212(8) 0.0189(8) -0.0016(6) -0.0003(6) -0.0024(7)

loop_
_atom_type_symbol
_atom_type_description
_atom_type_scat_dispersion_real
_atom_type_scat_dispersion_imag
_atom_type_scat_source
C C 0.0033 0.0016 'International Tables Vol C Tables 4.2.6.8 and 6.1.1.4'
H H 0.0000 0.0000 'International Tables Vol C Tables 4.2.6.8 and 6.1.1.4'
N N 0.0061 0.0033 'International Tables Vol C Tables 4.2.6.8 and 6.1.1.4'
O O 0.0106 0.0060 'International Tables Vol C Tables 4.2.6.8 and 6.1.1.4'
S S 0.1246 0.1234 'International Tables Vol C Tables 4.2.6.8 and 6.1.1.4'

loop_
_geom_angle_atom_site_label_1
_geom_angle_atom_site_label_2
_geom_angle_atom_site_label_3
_geom_angle
O1 S1 N1 104.82(8)
O1 S1 C11 109.13(8)
O2 S1 O1 119.43(8)
O2 S1 N1 108.30(8)
O2 S1 C11 107.71(8)
N1 S1 C11 106.81(8)
C10 N1 S1 117.77(12)
C2 C1 C7 127.61(16)
C2 C1 C10 126.63(16)
C10 C1 C7 105.75(15)
C1 C2 C3 128.12(17)
C4 C3 C2 129.26(18)
C5 C4 C3 129.76(18)
C6 C5 C4 128.67(18)
C7 C6 C5 128.74(18)
C6 C7 C1 127.81(17)
C6 C7 C8 125.16(18)
C8 C7 C1 107.03(16)
C9 C8 C7 109.01(17)
C8 C9 C10 108.68(16)
C1 C10 N1 124.86(16)
C1 C10 C9 109.52(16)
C9 C10 N1 125.57(16)
C12 C11 S1 119.48(13)
C17 C11 S1 119.75(14)
C17 C11 C12 120.65(16)
C13 C12 C11 119.32(17)
C12 C13 C14 120.77(17)
C13 C14 C15 120.52(18)
C16 C14 C13 118.77(17)
C16 C14 C15 120.66(18)
C17 C16 C14 121.12(17)
C16 C17 C11 119.27(17)

loop_
_geom_bond_atom_site_label_1
_geom_bond_atom_site_label_2
_geom_bond_distance
S1 O1 1.4426(13)
S1 O2 1.4348(13)
S1 N1 1.6415(17)
S1 C11 1.7624(18)
N1 C10 1.433(2)
C1 C2 1.389(2)
C1 C7 1.488(2)
C1 C10 1.403(2)
C2 C3 1.396(3)
C3 C4 1.392(3)
C4 C5 1.391(3)
C5 C6 1.390(3)
C6 C7 1.388(2)
C7 C8 1.402(3)
C8 C9 1.398(3)
C9 C10 1.408(2)
C11 C12 1.393(2)
C11 C17 1.391(2)
C12 C13 1.388(2)
C13 C14 1.398(3)
C14 C15 1.504(3)
C14 C16 1.392(3)
C16 C17 1.385(3)

loop_
_geom_hbond_atom_site_label_D
_geom_hbond_atom_site_label_H
_geom_hbond_atom_site_label_A
_geom_hbond_distance_DH
_geom_hbond_distance_HA
_geom_hbond_distance_DA
_geom_hbond_angle_DHA
_geom_hbond_site_symmetry_A
N1 H1 O1 0.86(3) 2.10(3) 2.941(2) 166(3) 4_456

loop_
_geom_torsion_atom_site_label_1
_geom_torsion_atom_site_label_2
_geom_torsion_atom_site_label_3
_geom_torsion_atom_site_label_4
_geom_torsion
S1 N1 C10 C1 -93.1(2)
S1 N1 C10 C9 89.8(2)
S1 C11 C12 C13 173.85(15)
S1 C11 C17 C16 -174.05(14)
O1 S1 N1 C10 -172.55(13)
O1 S1 C11 C12 55.60(17)
O1 S1 C11 C17 -128.35(15)
O2 S1 N1 C10 58.93(15)
O2 S1 C11 C12 -173.36(14)
O2 S1 C11 C17 2.69(17)
N1 S1 C11 C12 -57.20(16)
N1 S1 C11 C17 118.84(15)
C1 C2 C3 C4 -2.2(4)
C1 C7 C8 C9 0.3(2)
C2 C1 C7 C6 1.1(3)
C2 C1 C7 C8 -178.63(18)
C2 C1 C10 N1 0.8(3)
C2 C1 C10 C9 178.29(17)
C2 C3 C4 C5 1.3(4)
C3 C4 C5 C6 0.6(4)
C4 C5 C6 C7 -0.5(4)
C5 C6 C7 C1 -1.0(3)
C5 C6 C7 C8 178.8(2)
C6 C7 C8 C9 -179.49(18)
C7 C1 C2 C3 0.8(3)
C7 C1 C10 N1 -177.98(16)
C7 C1 C10 C9 -0.5(2)
C7 C8 C9 C10 -0.6(2)
C8 C9 C10 N1 178.15(18)
C8 C9 C10 C1 0.7(2)
C10 C1 C2 C3 -177.72(19)
C10 C1 C7 C6 179.88(18)
C10 C1 C7 C8 0.1(2)
C11 S1 N1 C10 -56.83(15)
C11 C12 C13 C14 -0.3(3)
C12 C11 C17 C16 2.0(3)
C12 C13 C14 C15 -174.35(18)
C12 C13 C14 C16 3.0(3)
C13 C14 C16 C17 -3.2(3)
C14 C16 C17 C11 0.8(3)
C15 C14 C16 C17 174.13(18)
C17 C11 C12 C13 -2.2(3)
